data_4020534
loop_
_publ_author_name
'Youjun Yang'
'Jorge O. Escobedo'
'Alexander Wong'
'Corin M. Schowalter'
'Michael C. Touchy'
'Lijuan Jiao'
'William E. Crowe'
'Frank R. Fronczek'
'Robert M. Strongin'

_publ_section_title
;
 A Convenient Preparation of Xanthene Dyes
;
_journal_name_full 'Journal of Organic Chemistry'
_journal_page_first 6907
_journal_page_last 6912
_journal_paper_doi 10.1021/jo051002a
_journal_volume 70
_journal_year 2005
_chemical_formula_moiety 'C31 H32 O6'
_chemical_formula_sum 'C31 H32 O6'
_chemical_formula_weight 500.57
_space_group_IT_number 14
_symmetry_cell_setting monoclinic
_symmetry_space_group_name_Hall '-P 2ybc'
_symmetry_space_group_name_H-M 'P 1 21/c 1'
_cell_angle_alpha 90
_cell_angle_beta 90.018(13)
_cell_angle_gamma 90
_cell_formula_units_Z 4
_cell_length_a 11.720(4)
_cell_length_b 10.930(4)
_cell_length_c 19.726(10)
_cell_measurement_temperature 105
_cell_volume 2526.9(18)
_diffrn_ambient_temperature 105
_exptl_crystal_density_diffrn 1.316
_cod_depositor_comments
;
The following automatic conversions were performed:
'_symmetry_cell_setting' value 'Monoclinic' changed to 'monoclinic'
according to '/home/saulius/struct/CIF-dictionaries/cif_core.dic'
dictionary named 'cif_core.dic' version 2.4.1 from 2010-06-29.

Automatic conversion script
Id: cif_fix_enum 1527 2010-12-29 10:47:43Z saulius 
;
_cod_original_sg_symbol_H-M 'P 21/c'
_cod_database_code 4020534

loop_
_symmetry_equiv_pos_as_xyz
'x, y, z'
'-x, y+1/2, -z+1/2'
'-x, -y, -z'
'x, -y-1/2, z-1/2'

loop_
_atom_site_label
_atom_site_type_symbol
_atom_site_fract_x
_atom_site_fract_y
_atom_site_fract_z
_atom_site_U_iso_or_equiv
_atom_site_adp_type
_atom_site_occupancy
_atom_site_symmetry_multiplicity
_atom_site_calc_flag
_atom_site_refinement_flags
_atom_site_disorder_assembly
_atom_site_disorder_group
O1 O 0.33039(15) 0.09912(14) 0.36069(10) 0.0336(5) Uani 1 1 d . . .
O2 O 0.11805(13) 0.46569(15) 0.39495(10) 0.0299(5) Uani 1 1 d . . .
O3 O 0.23697(15) 0.69493(16) 0.69564(10) 0.0364(5) Uani 1 1 d . . .
O4 O 0.23115(14) 0.83117(14) 0.46555(10) 0.0315(5) Uani 1 1 d . . .
O5 O 1.02597(15) 1.06256(16) 0.29822(11) 0.0400(5) Uani 1 1 d . . .
O6 O 0.84388(14) 0.74101(16) 0.41908(11) 0.0374(5) Uani 1 1 d . . .
C1 C 0.30900(19) 0.6111(2) 0.41402(13) 0.0209(6) Uani 1 1 d . . .
H1 H 0.2458 0.6479 0.3867 0.025 Uiso 1 1 calc R . .
C2 C 0.31786(19) 0.4753(2) 0.39514(13) 0.0215(6) Uani 1 1 d . . .
C3 C 0.4213(2) 0.4166(2) 0.38934(13) 0.0226(6) Uani 1 1 d . . .
H3 H 0.4891 0.4635 0.3936 0.027 Uiso 1 1 calc R . .
C4 C 0.4308(2) 0.2914(2) 0.37753(13) 0.0252(6) Uani 1 1 d . . .
H4 H 0.5036 0.2538 0.3738 0.030 Uiso 1 1 calc R . .
C5 C 0.3323(2) 0.2230(2) 0.37141(14) 0.0243(6) Uani 1 1 d . . .
C6 C 0.2257(2) 0.2793(2) 0.37540(14) 0.0253(6) Uani 1 1 d . . .
H6 H 0.1580 0.2326 0.3697 0.030 Uiso 1 1 calc R . .
C7 C 0.21920(19) 0.4038(2) 0.38770(13) 0.0235(6) Uani 1 1 d . . .
C8 C 0.27943(19) 0.6263(2) 0.48862(13) 0.0219(6) Uani 1 1 d . . .
C9 C 0.29190(19) 0.5339(2) 0.53516(14) 0.0236(6) Uani 1 1 d . . .
H9 H 0.3108 0.4545 0.5191 0.028 Uiso 1 1 calc R . .
C10 C 0.27831(19) 0.5504(2) 0.60459(14) 0.0267(6) Uani 1 1 d . . .
H10 H 0.2876 0.4837 0.6350 0.032 Uiso 1 1 calc R . .
C11 C 0.2510(2) 0.6657(2) 0.62851(14) 0.0270(6) Uani 1 1 d . . .
C12 C 0.2336(2) 0.7618(2) 0.58300(15) 0.0282(6) Uani 1 1 d . . .
H12 H 0.2130 0.8405 0.5993 0.034 Uiso 1 1 calc R . .
C13 C 0.24633(19) 0.7424(2) 0.51428(15) 0.0255(6) Uani 1 1 d . . .
C14 C 0.41995(19) 0.67765(19) 0.39537(13) 0.0216(6) Uani 1 1 d . . .
C15 C 0.49615(19) 0.7169(2) 0.44480(14) 0.0225(6) Uani 1 1 d . . .
H15 H 0.4775 0.7067 0.4913 0.027 Uiso 1 1 calc R . .
C16 C 0.5994(2) 0.7711(2) 0.42703(14) 0.0235(6) Uani 1 1 d . . .
H16 H 0.6500 0.7971 0.4618 0.028 Uiso 1 1 calc R . .
C17 C 0.63023(19) 0.7879(2) 0.35987(13) 0.0221(6) Uani 1 1 d . . .
C18 C 0.5530(2) 0.7478(2) 0.31038(14) 0.0248(6) Uani 1 1 d . . .
H18 H 0.5717 0.7573 0.2638 0.030 Uiso 1 1 calc R . .
C19 C 0.4499(2) 0.6947(2) 0.32795(14) 0.0246(6) Uani 1 1 d . . .
H19 H 0.3989 0.6695 0.2933 0.030 Uiso 1 1 calc R . .
C20 C 0.7363(2) 0.8538(2) 0.34042(14) 0.0254(6) Uani 1 1 d . . .
C21 C 0.7338(2) 0.9420(2) 0.28987(14) 0.0288(6) Uani 1 1 d . . .
H21 H 0.6646 0.9545 0.2658 0.035 Uiso 1 1 calc R . .
C22 C 0.8282(2) 1.0129(2) 0.27281(15) 0.0293(6) Uani 1 1 d . . .
H22 H 0.8235 1.0722 0.2377 0.035 Uiso 1 1 calc R . .
C23 C 0.9281(2) 0.9953(2) 0.30782(14) 0.0299(6) Uani 1 1 d . . .
C24 C 0.9367(2) 0.9044(2) 0.35704(15) 0.0299(6) Uani 1 1 d . . .
H24 H 1.0071 0.8901 0.3796 0.036 Uiso 1 1 calc R . .
C25 C 0.8410(2) 0.8348(2) 0.37284(14) 0.0286(6) Uani 1 1 d . . .
C26 C 0.4356(2) 0.0354(2) 0.37087(18) 0.0450(8) Uani 1 1 d . . .
H26A H 0.4896 0.0579 0.3351 0.067 Uiso 1 1 calc R . .
H26B H 0.4218 -0.0530 0.3694 0.067 Uiso 1 1 calc R . .
H26C H 0.4675 0.0575 0.4151 0.067 Uiso 1 1 calc R . .
C27 C 0.0152(2) 0.4027(2) 0.37724(17) 0.0392(8) Uani 1 1 d . . .
H27A H 0.0188 0.3774 0.3296 0.059 Uiso 1 1 calc R . .
H27B H -0.0502 0.4572 0.3839 0.059 Uiso 1 1 calc R . .
H27C H 0.0067 0.3302 0.4061 0.059 Uiso 1 1 calc R . .
C28 C 0.2604(3) 0.6005(3) 0.74359(16) 0.0430(8) Uani 1 1 d . . .
H28A H 0.2102 0.5306 0.7350 0.065 Uiso 1 1 calc R . .
H28B H 0.2471 0.6314 0.7895 0.065 Uiso 1 1 calc R . .
H28C H 0.3402 0.5747 0.7392 0.065 Uiso 1 1 calc R . .
C29 C 0.2043(3) 0.9516(2) 0.48933(17) 0.0452(8) Uani 1 1 d . . .
H29A H 0.1328 0.9493 0.5151 0.068 Uiso 1 1 calc R . .
H29B H 0.1957 1.0069 0.4505 0.068 Uiso 1 1 calc R . .
H29C H 0.2660 0.9811 0.5186 0.068 Uiso 1 1 calc R . .
C30 C 1.0222(3) 1.1543(2) 0.24662(17) 0.0424(8) Uani 1 1 d . . .
H30A H 1.0075 1.1157 0.2026 0.064 Uiso 1 1 calc R . .
H30B H 1.0954 1.1975 0.2451 0.064 Uiso 1 1 calc R . .
H30C H 0.9611 1.2127 0.2568 0.064 Uiso 1 1 calc R . .
C31 C 0.9485(2) 0.7151(3) 0.45306(17) 0.0419(8) Uani 1 1 d . . .
H31A H 1.0081 0.6982 0.4195 0.063 Uiso 1 1 calc R . .
H31B H 0.9385 0.6434 0.4824 0.063 Uiso 1 1 calc R . .
H31C H 0.9707 0.7857 0.4807 0.063 Uiso 1 1 calc R . .

loop_
_atom_site_aniso_label
_atom_site_aniso_U_11
_atom_site_aniso_U_22
_atom_site_aniso_U_33
_atom_site_aniso_U_23
_atom_site_aniso_U_13
_atom_site_aniso_U_12
O1 0.0353(11) 0.0180(9) 0.0476(14) -0.0036(8) -0.0047(9) 0.0006(7)
O2 0.0161(9) 0.0258(9) 0.0478(13) -0.0047(8) -0.0017(8) -0.0015(7)
O3 0.0387(11) 0.0391(11) 0.0314(13) -0.0065(9) 0.0043(9) -0.0007(9)
O4 0.0369(11) 0.0205(9) 0.0370(13) 0.0003(8) 0.0074(9) 0.0037(7)
O5 0.0314(11) 0.0397(11) 0.0490(15) 0.0050(10) 0.0056(10) -0.0124(8)
O6 0.0279(10) 0.0380(11) 0.0463(14) 0.0148(10) -0.0035(9) -0.0013(8)
C1 0.0158(12) 0.0184(12) 0.0285(16) -0.0029(11) -0.0021(11) -0.0007(9)
C2 0.0207(13) 0.0202(12) 0.0235(16) -0.0014(10) -0.0007(11) 0.0005(10)
C3 0.0187(13) 0.0230(13) 0.0260(16) -0.0012(11) -0.0016(11) -0.0015(10)
C4 0.0233(13) 0.0257(13) 0.0267(16) -0.0043(11) -0.0035(11) 0.0038(10)
C5 0.0309(14) 0.0189(12) 0.0232(16) -0.0022(11) -0.0020(11) 0.0008(10)
C6 0.0227(13) 0.0234(13) 0.0299(17) -0.0022(11) -0.0034(11) -0.0064(10)
C7 0.0180(13) 0.0253(13) 0.0273(16) 0.0000(11) -0.0001(11) 0.0012(10)
C8 0.0121(12) 0.0220(12) 0.0317(17) -0.0023(11) 0.0005(11) -0.0005(9)
C9 0.0164(12) 0.0236(12) 0.0307(17) -0.0024(11) 0.0009(11) 0.0005(10)
C10 0.0175(12) 0.0283(13) 0.0342(18) 0.0029(12) 0.0001(11) -0.0012(10)
C11 0.0179(13) 0.0337(14) 0.0295(18) -0.0043(13) 0.0032(11) -0.0060(10)
C12 0.0213(13) 0.0250(13) 0.0381(19) -0.0068(12) 0.0037(12) -0.0031(10)
C13 0.0174(13) 0.0221(13) 0.0369(19) 0.0008(12) 0.0021(11) -0.0024(10)
C14 0.0190(12) 0.0147(11) 0.0312(17) -0.0002(11) 0.0003(11) 0.0017(9)
C15 0.0205(13) 0.0200(12) 0.0271(16) 0.0002(11) 0.0026(11) -0.0006(10)
C16 0.0227(13) 0.0182(12) 0.0297(17) -0.0015(11) -0.0038(11) -0.0008(10)
C17 0.0202(13) 0.0160(11) 0.0301(17) 0.0015(10) 0.0053(11) 0.0014(9)
C18 0.0286(14) 0.0233(12) 0.0225(16) -0.0020(11) 0.0043(11) -0.0019(11)
C19 0.0248(13) 0.0197(12) 0.0294(17) -0.0016(11) -0.0036(12) -0.0030(10)
C20 0.0240(14) 0.0225(13) 0.0298(17) -0.0045(11) 0.0019(12) -0.0015(10)
C21 0.0272(14) 0.0268(13) 0.0325(18) 0.0001(12) 0.0001(12) 0.0001(11)
C22 0.0304(15) 0.0256(13) 0.0318(18) 0.0023(12) 0.0052(12) -0.0044(11)
C23 0.0274(15) 0.0291(14) 0.0333(18) -0.0040(12) 0.0087(13) -0.0036(11)
C24 0.0225(14) 0.0322(14) 0.0352(18) -0.0020(13) 0.0032(12) -0.0011(11)
C25 0.0279(15) 0.0272(13) 0.0306(17) 0.0025(12) 0.0058(12) 0.0002(11)
C26 0.0416(18) 0.0265(15) 0.067(3) -0.0019(14) -0.0053(16) 0.0109(12)
C27 0.0189(14) 0.0364(15) 0.062(2) -0.0006(15) -0.0018(14) -0.0054(12)
C28 0.0460(18) 0.0483(18) 0.035(2) 0.0013(15) -0.0028(15) -0.0079(14)
C29 0.058(2) 0.0206(13) 0.057(2) -0.0025(14) 0.0107(17) 0.0052(13)
C30 0.0444(18) 0.0363(16) 0.046(2) 0.0066(14) 0.0096(15) -0.0128(13)
C31 0.0290(15) 0.0490(18) 0.048(2) 0.0107(15) -0.0064(14) 0.0045(13)

loop_
_geom_bond_atom_site_label_1
_geom_bond_atom_site_label_2
_geom_bond_distance
_geom_bond_site_symmetry_2
_geom_bond_publ_flag
O1 C5 1.370(3) . ?
O1 C26 1.431(3) . ?
O2 C7 1.373(3) . ?
O2 C27 1.431(3) . ?
O3 C11 1.372(3) . ?
O3 C28 1.426(3) . ?
O4 C13 1.378(3) . ?
O4 C29 1.433(3) . ?
O5 C23 1.375(3) . ?
O5 C30 1.430(3) . ?
O6 C25 1.373(3) . ?
O6 C31 1.426(3) . ?
C1 C8 1.521(4) . ?
C1 C2 1.534(3) . ?
C1 C14 1.535(3) . ?
C1 H1 1.0000 . ?
C2 C3 1.376(3) . ?
C2 C7 1.404(3) . ?
C3 C4 1.392(3) . ?
C3 H3 0.9500 . ?
C4 C5 1.380(3) . ?
C4 H4 0.9500 . ?
C5 C6 1.396(3) . ?
C6 C7 1.384(3) . ?
C6 H6 0.9500 . ?
C8 C9 1.372(3) . ?
C8 C13 1.420(3) . ?
C9 C10 1.391(4) . ?
C9 H9 0.9500 . ?
C10 C11 1.383(3) . ?
C10 H10 0.9500 . ?
C11 C12 1.397(4) . ?
C12 C13 1.380(4) . ?
C12 H12 0.9500 . ?
C14 C19 1.388(4) . ?
C14 C15 1.390(3) . ?
C15 C16 1.392(3) . ?
C15 H15 0.9500 . ?
C16 C17 1.386(4) . ?
C16 H16 0.9500 . ?
C17 C18 1.402(3) . ?
C17 C20 1.487(3) . ?
C18 C19 1.384(3) . ?
C18 H18 0.9500 . ?
C19 H19 0.9500 . ?
C20 C21 1.387(4) . ?
C20 C25 1.399(3) . ?
C21 C22 1.392(3) . ?
C21 H21 0.9500 . ?
C22 C23 1.373(4) . ?
C22 H22 0.9500 . ?
C23 C24 1.393(4) . ?
C24 C25 1.391(3) . ?
C24 H24 0.9500 . ?
C26 H26A 0.9800 . ?
C26 H26B 0.9800 . ?
C26 H26C 0.9800 . ?
C27 H27A 0.9800 . ?
C27 H27B 0.9800 . ?
C27 H27C 0.9800 . ?
C28 H28A 0.9800 . ?
C28 H28B 0.9800 . ?
C28 H28C 0.9800 . ?
C29 H29A 0.9800 . ?
C29 H29B 0.9800 . ?
C29 H29C 0.9800 . ?
C30 H30A 0.9800 . ?
C30 H30B 0.9800 . ?
C30 H30C 0.9800 . ?
C31 H31A 0.9800 . ?
C31 H31B 0.9800 . ?
C31 H31C 0.9800 . ?

loop_
_cod_related_entry_id
_cod_related_entry_database
_cod_related_entry_code
1 ChemSpider 9927089
